data_7108488
loop_
_publ_author_name
'Xin Su'
'Mart Lokov'
'Agnes Kutt'
'Ivo Leito'
'Ivan Aprahamian'

_publ_section_title
;
 Unusual para-substituent effects on the intramolecular hydrogen-bond in
 hydrazone-based switches
;
_journal_name_full Chem.Commun.
_journal_page_first 10490
_journal_paper_doi 10.1039/c2cc35860c
_journal_volume 48
_journal_year 2012
_chemical_formula_moiety 'C21 H27 N3 O3'
_chemical_formula_sum 'C21 H27 N3 O3'
_chemical_formula_weight 369.46
_space_group_IT_number 14
_symmetry_cell_setting monoclinic
_symmetry_Int_Tables_number 14
_symmetry_space_group_name_Hall '-P 2ybc'
_symmetry_space_group_name_H-M 'P 1 21/c 1'
_atom_sites_solution_hydrogens difmap
_atom_sites_solution_primary direct
_atom_sites_solution_secondary difmap
_audit_creation_method SHELXL-97
_cell_angle_alpha 90.00
_cell_angle_beta 96.137(3)
_cell_angle_gamma 90.00
_cell_formula_units_Z 4
_cell_length_a 21.5273(7)
_cell_length_b 14.3929(5)
_cell_length_c 6.4359(2)
_cell_measurement_reflns_used 2412
_cell_measurement_temperature 173(2)
_cell_measurement_theta_max 67.66
_cell_measurement_theta_min 3.70
_cell_volume 1982.67(11)
_computing_cell_refinement 'APEX2 (BRUKER, V2010.11-3, 2010)'
_computing_data_collection 'COSMO (BRUKER, V1.61, 2009)'
_computing_data_reduction 'SAINT (BRUKER, V7.68A, 2010)'
_computing_molecular_graphics 'SHELXTL (Sheldrick, Acta Cryst. A64 2008, 112-122)'
_computing_publication_material 'SHELXTL (Sheldrick, Acta Cryst. A64 2008, 112-122)'
_computing_structure_refinement 'SHELXL (Sheldrick, Acta Cryst. A64 2008, 112-122)'
_computing_structure_solution 'SHELXS (Sheldrick, Acta Cryst. A64 2008, 112-122)'
_diffrn_ambient_temperature 173(2)
_diffrn_detector_area_resol_mean 836.6
_diffrn_measured_fraction_theta_full 0.967
_diffrn_measured_fraction_theta_max 0.967
_diffrn_measurement_device_type 'Bruker APEX-II CCD'
_diffrn_measurement_method '\w,and/f 0.5 deg'
_diffrn_radiation_monochromator graphite
_diffrn_radiation_probe x-ray
_diffrn_radiation_type CuK\a
_diffrn_radiation_wavelength 1.54178
_diffrn_reflns_av_R_equivalents 0.0981
_diffrn_reflns_av_sigmaI/netI 0.0765
_diffrn_reflns_limit_h_max 25
_diffrn_reflns_limit_h_min -25
_diffrn_reflns_limit_k_max 16
_diffrn_reflns_limit_k_min -14
_diffrn_reflns_limit_l_max 7
_diffrn_reflns_limit_l_min -7
_diffrn_reflns_number 14479
_diffrn_reflns_theta_full 68.23
_diffrn_reflns_theta_max 68.23
_diffrn_reflns_theta_min 2.06
_diffrn_source 'fine-focus sealed tube'
_exptl_absorpt_coefficient_mu 0.673
_exptl_absorpt_correction_T_max 0.9500
_exptl_absorpt_correction_T_min 0.8743
_exptl_absorpt_correction_type multi-scan
_exptl_absorpt_process_details SADABS
_exptl_crystal_colour yellow
_exptl_crystal_density_diffrn 1.238
_exptl_crystal_density_method 'not measured'
_exptl_crystal_description plate
_exptl_crystal_F_000 792
_exptl_crystal_size_max 0.20
_exptl_crystal_size_mid 0.14
_exptl_crystal_size_min 0.08
_refine_diff_density_max 0.437
_refine_diff_density_min -0.238
_refine_diff_density_rms 0.047
_refine_ls_extinction_method none
_refine_ls_goodness_of_fit_ref 1.014
_refine_ls_hydrogen_treatment refall
_refine_ls_matrix_type full
_refine_ls_number_parameters 352
_refine_ls_number_reflns 3505
_refine_ls_number_restraints 0
_refine_ls_restrained_S_all 1.014
_refine_ls_R_factor_all 0.1220
_refine_ls_R_factor_gt 0.0594
_refine_ls_shift/su_max 0.000
_refine_ls_shift/su_mean 0.000
_refine_ls_structure_factor_coef Fsqd
_refine_ls_weighting_details 'calc w=1/[\s^2^(Fo^2^)+(0.0520P)^2^+0.6884P] where P=(Fo^2^+2Fc^2^)/3'
_refine_ls_weighting_scheme calc
_refine_ls_wR_factor_gt 0.1154
_refine_ls_wR_factor_ref 0.1399
_reflns_number_gt 1990
_reflns_number_total 3505
_reflns_threshold_expression >2sigma(I)
_cod_data_source_file c2cc35860c.txt
_cod_data_source_block ia2011
_cod_original_sg_symbol_H-M 'P 21/c'
_cod_database_code 7108488
_contact_crystallographer_email staples@chemistry.msu.com

loop_
_symmetry_equiv_pos_as_xyz
'x, y, z'
'-x, y+1/2, -z+1/2'
'-x, -y, -z'
'x, -y-1/2, z-1/2'

loop_
_atom_site_label
_atom_site_type_symbol
_atom_site_fract_x
_atom_site_fract_y
_atom_site_fract_z
_atom_site_U_iso_or_equiv
_atom_site_adp_type
_atom_site_occupancy
_atom_site_symmetry_multiplicity
_atom_site_calc_flag
O1 O 0.64285(10) 1.08020(18) 0.5437(3) 0.0592(7) Uani 1 1 d
O2 O 0.58361(11) 1.0853(2) 0.8074(4) 0.0692(8) Uani 1 1 d
O3 O 0.99057(8) 0.85584(13) 0.5170(3) 0.0326(5) Uani 1 1 d
N1 N 0.71709(11) 0.96029(18) 0.7316(4) 0.0356(6) Uani 1 1 d
N2 N 0.75918(11) 0.89914(18) 0.8116(4) 0.0333(6) Uani 1 1 d
H2 H 0.7520(13) 0.872(2) 0.941(5) 0.046(9) Uiso 1 1 d
N3 N 0.69147(11) 0.87893(18) 1.1256(4) 0.0377(7) Uani 1 1 d
C1 C 0.66500(13) 0.9722(2) 0.8180(4) 0.0356(7) Uani 1 1 d
C2 C 0.62582(14) 1.0499(3) 0.7237(5) 0.0446(9) Uani 1 1 d
C3 C 0.60964(18) 1.1648(3) 0.4581(6) 0.0588(11) Uani 1 1 d
H3A H 0.5965(15) 1.204(2) 0.576(5) 0.058(11) Uiso 1 1 d
H3B H 0.6393(16) 1.192(2) 0.378(6) 0.064(11) Uiso 1 1 d
C4 C 0.5511(2) 1.1372(4) 0.3301(7) 0.0673(12) Uani 1 1 d
H4A H 0.5319(19) 1.201(3) 0.261(7) 0.113(16) Uiso 1 1 d
H4B H 0.5263(18) 1.093(3) 0.413(7) 0.094(15) Uiso 1 1 d
H4C H 0.566(2) 1.099(4) 0.219(8) 0.119(18) Uiso 1 1 d
C5 C 0.64569(13) 0.9227(2) 1.0029(4) 0.0345(7) Uani 1 1 d
C6 C 0.58367(15) 0.9170(3) 1.0459(5) 0.0438(9) Uani 1 1 d
H6 H 0.5531(13) 0.949(2) 0.953(5) 0.042(9) Uiso 1 1 d
C7 C 0.56931(18) 0.8698(3) 1.2197(6) 0.0517(10) Uani 1 1 d
H7 H 0.5289(14) 0.863(2) 1.248(5) 0.048(10) Uiso 1 1 d
C8 C 0.61627(16) 0.8278(3) 1.3478(6) 0.0482(9) Uani 1 1 d
H8 H 0.6075(14) 0.794(2) 1.470(5) 0.060(11) Uiso 1 1 d
C9 C 0.67637(16) 0.8340(2) 1.2949(5) 0.0429(8) Uani 1 1 d
H9 H 0.7106(12) 0.8012(19) 1.370(4) 0.029(8) Uiso 1 1 d
C10 C 0.81592(12) 0.8897(2) 0.7246(4) 0.0306(7) Uani 1 1 d
C11 C 0.86291(13) 0.8377(2) 0.8370(4) 0.0310(7) Uani 1 1 d
H11 H 0.8538(12) 0.8075(19) 0.970(4) 0.033(8) Uiso 1 1 d
C12 C 0.92046(13) 0.8284(2) 0.7627(4) 0.0301(7) Uani 1 1 d
H12 H 0.9535(13) 0.7917(19) 0.835(4) 0.037(8) Uiso 1 1 d
C13 C 0.93162(12) 0.8701(2) 0.5749(4) 0.0290(7) Uani 1 1 d
C14 C 0.88451(13) 0.9202(2) 0.4624(4) 0.0315(7) Uani 1 1 d
H14 H 0.8926(12) 0.9500(19) 0.332(4) 0.033(8) Uiso 1 1 d
C15 C 0.82696(13) 0.9303(2) 0.5365(4) 0.0330(7) Uani 1 1 d
H15 H 0.7951(12) 0.9675(19) 0.458(4) 0.031(8) Uiso 1 1 d
C16 C 1.00437(13) 0.8913(2) 0.3174(4) 0.0307(7) Uani 1 1 d
H16A H 1.0035(12) 0.962(2) 0.322(4) 0.033(8) Uiso 1 1 d
H16B H 0.9717(12) 0.8708(18) 0.207(4) 0.032(8) Uiso 1 1 d
C17 C 1.06836(14) 0.8558(2) 0.2855(5) 0.0343(7) Uani 1 1 d
H17A H 1.0955(13) 0.873(2) 0.410(5) 0.046(9) Uiso 1 1 d
H17B H 1.0676(13) 0.787(2) 0.274(4) 0.042(9) Uiso 1 1 d
C18 C 1.09390(14) 0.8943(3) 0.0914(5) 0.0336(7) Uani 1 1 d
H18A H 1.0667(13) 0.878(2) -0.028(5) 0.044(9) Uiso 1 1 d
H18B H 1.0952(13) 0.961(2) 0.096(4) 0.041(9) Uiso 1 1 d
C19 C 1.15927(14) 0.8583(2) 0.0686(5) 0.0339(7) Uani 1 1 d
H19A H 1.1875(12) 0.8776(18) 0.192(4) 0.028(7) Uiso 1 1 d
H19B H 1.1577(12) 0.793(2) 0.065(4) 0.031(8) Uiso 1 1 d
C20 C 1.18699(15) 0.8948(3) -0.1222(5) 0.0385(8) Uani 1 1 d
H20A H 1.1574(14) 0.885(2) -0.255(5) 0.052(9) Uiso 1 1 d
H20B H 1.1902(13) 0.961(2) -0.114(5) 0.046(10) Uiso 1 1 d
C21 C 1.25031(18) 0.8542(3) -0.1523(7) 0.0530(10) Uani 1 1 d
H21A H 1.2675(17) 0.879(3) -0.274(6) 0.076(13) Uiso 1 1 d
H21B H 1.2816(15) 0.863(2) -0.036(6) 0.059(11) Uiso 1 1 d
H21C H 1.2484(14) 0.786(3) -0.165(5) 0.055(11) Uiso 1 1 d

loop_
_atom_site_aniso_label
_atom_site_aniso_U_11
_atom_site_aniso_U_22
_atom_site_aniso_U_33
_atom_site_aniso_U_23
_atom_site_aniso_U_13
_atom_site_aniso_U_12
O1 0.0537(14) 0.078(2) 0.0485(15) 0.0272(13) 0.0187(11) 0.0284(13)
O2 0.0676(17) 0.092(2) 0.0511(15) 0.0191(14) 0.0210(13) 0.0446(16)
O3 0.0320(11) 0.0373(13) 0.0297(11) 0.0018(9) 0.0081(8) 0.0008(9)
N1 0.0351(14) 0.0404(17) 0.0311(14) 0.0006(12) 0.0034(11) 0.0060(13)
N2 0.0329(14) 0.0371(16) 0.0304(14) 0.0068(12) 0.0055(11) 0.0050(12)
N3 0.0364(14) 0.0453(18) 0.0310(13) 0.0041(12) 0.0024(11) 0.0013(12)
C1 0.0327(17) 0.044(2) 0.0298(16) 0.0005(14) 0.0044(13) 0.0052(15)
C2 0.0398(19) 0.060(2) 0.0349(18) 0.0014(16) 0.0081(15) 0.0093(17)
C3 0.049(2) 0.076(3) 0.053(2) 0.024(2) 0.0120(19) 0.013(2)
C4 0.083(3) 0.069(3) 0.048(2) 0.006(2) 0.003(2) 0.013(3)
C5 0.0334(16) 0.037(2) 0.0330(16) -0.0060(13) 0.0051(13) 0.0020(15)
C6 0.0332(18) 0.050(2) 0.049(2) -0.0039(17) 0.0102(16) 0.0050(17)
C7 0.043(2) 0.055(3) 0.062(2) -0.0057(19) 0.0271(19) -0.0022(19)
C8 0.056(2) 0.049(2) 0.043(2) 0.0013(17) 0.0209(17) -0.0029(19)
C9 0.046(2) 0.049(2) 0.0338(17) 0.0041(15) 0.0064(15) 0.0032(17)
C10 0.0279(15) 0.0301(18) 0.0344(16) -0.0031(13) 0.0062(12) -0.0029(13)
C11 0.0386(17) 0.0282(18) 0.0264(15) 0.0009(13) 0.0042(12) -0.0010(14)
C12 0.0326(17) 0.0284(18) 0.0293(16) -0.0008(13) 0.0040(12) 0.0024(14)
C13 0.0287(16) 0.0270(18) 0.0313(16) -0.0054(12) 0.0023(12) -0.0016(13)
C14 0.0340(16) 0.036(2) 0.0254(15) 0.0023(13) 0.0069(12) 0.0014(15)
C15 0.0329(17) 0.035(2) 0.0311(16) 0.0060(13) 0.0026(13) 0.0076(14)
C16 0.0346(17) 0.031(2) 0.0265(15) 0.0019(13) 0.0027(12) -0.0030(14)
C17 0.0371(18) 0.033(2) 0.0335(18) 0.0011(14) 0.0066(14) 0.0015(15)
C18 0.0357(17) 0.035(2) 0.0309(16) 0.0002(14) 0.0052(13) -0.0027(15)
C19 0.0360(18) 0.033(2) 0.0327(17) 0.0022(14) 0.0045(13) -0.0013(15)
C20 0.0394(19) 0.042(2) 0.0359(18) 0.0001(15) 0.0109(15) -0.0011(16)
C21 0.042(2) 0.060(3) 0.060(3) -0.008(2) 0.0174(19) -0.003(2)

loop_
_atom_type_symbol
_atom_type_description
_atom_type_scat_dispersion_real
_atom_type_scat_dispersion_imag
_atom_type_scat_source
C C 0.0181 0.0091 'International Tables Vol C Tables 4.2.6.8 and 6.1.1.4'
H H 0.0000 0.0000 'International Tables Vol C Tables 4.2.6.8 and 6.1.1.4'
N N 0.0311 0.0180 'International Tables Vol C Tables 4.2.6.8 and 6.1.1.4'
O O 0.0492 0.0322 'International Tables Vol C Tables 4.2.6.8 and 6.1.1.4'

loop_
_geom_angle_atom_site_label_1
_geom_angle_atom_site_label_2
_geom_angle_atom_site_label_3
_geom_angle
C2 O1 C3 115.2(3)
C13 O3 C16 118.2(2)
C1 N1 N2 120.0(2)
N1 N2 C10 119.8(2)
N1 N2 H2 116.4(18)
C10 N2 H2 122.9(18)
C9 N3 C5 118.5(3)
N1 C1 C5 126.9(3)
N1 C1 C2 113.4(3)
C5 C1 C2 119.5(3)
O2 C2 O1 122.6(3)
O2 C2 C1 123.4(3)
O1 C2 C1 113.9(3)
C4 C3 O1 109.4(4)
C4 C3 H3A 106.1(19)
O1 C3 H3A 109.7(19)
C4 C3 H3B 113(2)
O1 C3 H3B 102(2)
H3A C3 H3B 116(3)
C3 C4 H4A 105(2)
C3 C4 H4B 110(2)
H4A C4 H4B 123(3)
C3 C4 H4C 103(3)
H4A C4 H4C 109(4)
H4B C4 H4C 105(4)
N3 C5 C6 120.7(3)
N3 C5 C1 116.3(2)
C6 C5 C1 122.9(3)
C7 C6 C5 119.7(3)
C7 C6 H6 123.1(18)
C5 C6 H6 117.2(18)
C6 C7 C8 119.4(3)
C6 C7 H7 121(2)
C8 C7 H7 119(2)
C7 C8 C9 118.3(3)
C7 C8 H8 121.2(19)
C9 C8 H8 120(2)
N3 C9 C8 123.3(3)
N3 C9 H9 114.2(16)
C8 C9 H9 122.2(16)
C15 C10 C11 119.7(3)
C15 C10 N2 123.0(3)
C11 C10 N2 117.3(3)
C12 C11 C10 120.0(3)
C12 C11 H11 121.4(15)
C10 C11 H11 118.6(15)
C11 C12 C13 120.2(3)
C11 C12 H12 121.9(16)
C13 C12 H12 117.9(16)
O3 C13 C14 125.5(3)
O3 C13 C12 114.9(2)
C14 C13 C12 119.6(3)
C15 C14 C13 120.5(3)
C15 C14 H14 120.1(16)
C13 C14 H14 119.4(15)
C14 C15 C10 120.0(3)
C14 C15 H15 119.3(16)
C10 C15 H15 120.7(16)
O3 C16 C17 106.3(2)
O3 C16 H16A 108.9(15)
C17 C16 H16A 111.3(15)
O3 C16 H16B 109.6(15)
C17 C16 H16B 113.0(15)
H16A C16 H16B 108(2)
C16 C17 C18 113.9(3)
C16 C17 H17A 106.2(18)
C18 C17 H17A 110.0(18)
C16 C17 H17B 109.9(16)
C18 C17 H17B 108.0(16)
H17A C17 H17B 109(2)
C19 C18 C17 112.0(3)
C19 C18 H18A 109.4(18)
C17 C18 H18A 109.1(18)
C19 C18 H18B 108.6(17)
C17 C18 H18B 110.6(17)
H18A C18 H18B 107(2)
C20 C19 C18 114.1(3)
C20 C19 H19A 107.0(15)
C18 C19 H19A 108.8(15)
C20 C19 H19B 109.9(16)
C18 C19 H19B 108.1(16)
H19A C19 H19B 109(2)
C21 C20 C19 114.1(3)
C21 C20 H20A 109.2(17)
C19 C20 H20A 111.3(17)
C21 C20 H20B 109.3(18)
C19 C20 H20B 109.4(18)
H20A C20 H20B 103(2)
C20 C21 H21A 113(2)
C20 C21 H21B 115(2)
H21A C21 H21B 107(3)
C20 C21 H21C 111.3(19)
H21A C21 H21C 108(3)
H21B C21 H21C 102(3)

loop_
_geom_bond_atom_site_label_1
_geom_bond_atom_site_label_2
_geom_bond_distance
O1 C2 1.325(3)
O1 C3 1.488(4)
O2 C2 1.217(3)
O3 C13 1.376(3)
O3 C16 1.442(3)
N1 C1 1.315(3)
N1 N2 1.327(3)
N2 C10 1.404(3)
N2 H2 0.95(3)
N3 C9 1.337(4)
N3 C5 1.351(4)
C1 C5 1.484(4)
C1 C2 1.490(4)
C3 C4 1.484(6)
C3 H3A 1.01(3)
C3 H3B 0.95(3)
C4 H4A 1.08(5)
C4 H4B 1.02(4)
C4 H4C 0.98(5)
C5 C6 1.395(4)
C6 C7 1.372(5)
C6 H6 0.96(3)
C7 C8 1.374(5)
C7 H7 0.91(3)
C8 C9 1.376(4)
C8 H8 0.96(3)
C9 H9 0.96(3)
C10 C15 1.388(4)
C10 C11 1.396(4)
C11 C12 1.381(4)
C11 H11 1.00(3)
C12 C13 1.392(4)
C12 H12 0.96(3)
C13 C14 1.384(4)
C14 C15 1.382(4)
C14 H14 0.98(3)
C15 H15 0.97(3)
C16 C17 1.504(4)
C16 H16A 1.01(3)
C16 H16B 0.99(3)
C17 C18 1.522(4)
C17 H17A 0.97(3)
C17 H17B 0.99(3)
C18 C19 1.521(4)
C18 H18A 0.95(3)
C18 H18B 0.96(3)
C19 C20 1.515(4)
C19 H19A 0.99(3)
C19 H19B 0.95(3)
C20 C21 1.514(5)
C20 H20A 1.02(3)
C20 H20B 0.96(3)
C21 H21A 0.97(4)
C21 H21B 0.96(3)
C21 H21C 0.98(4)

loop_
_geom_hbond_atom_site_label_D
_geom_hbond_atom_site_label_H
_geom_hbond_atom_site_label_A
_geom_hbond_distance_DH
_geom_hbond_distance_HA
_geom_hbond_distance_DA
_geom_hbond_angle_DHA
N2 H2 N3 0.95(3) 1.86(3) 2.631(3) 137(3)

loop_
_geom_torsion_atom_site_label_1
_geom_torsion_atom_site_label_2
_geom_torsion_atom_site_label_3
_geom_torsion_atom_site_label_4
_geom_torsion
C1 N1 N2 C10 -177.1(3)
N2 N1 C1 C5 -0.7(5)
N2 N1 C1 C2 174.0(3)
C3 O1 C2 O2 4.0(5)
C3 O1 C2 C1 -173.0(3)
N1 C1 C2 O2 -163.4(3)
C5 C1 C2 O2 11.7(5)
N1 C1 C2 O1 13.6(4)
C5 C1 C2 O1 -171.2(3)
C2 O1 C3 C4 -87.2(4)
C9 N3 C5 C6 -3.3(4)
C9 N3 C5 C1 179.5(3)
N1 C1 C5 N3 17.9(5)
C2 C1 C5 N3 -156.5(3)
N1 C1 C5 C6 -159.2(3)
C2 C1 C5 C6 26.3(5)
N3 C5 C6 C7 2.8(5)
C1 C5 C6 C7 179.9(3)
C5 C6 C7 C8 -0.8(5)
C6 C7 C8 C9 -0.7(6)
C5 N3 C9 C8 1.8(5)
C7 C8 C9 N3 0.2(6)
N1 N2 C10 C15 -10.8(4)
N1 N2 C10 C11 168.3(3)
C15 C10 C11 C12 1.2(4)
N2 C10 C11 C12 -177.9(3)
C10 C11 C12 C13 -0.6(4)
C16 O3 C13 C14 -3.6(4)
C16 O3 C13 C12 175.8(3)
C11 C12 C13 O3 -179.9(2)
C11 C12 C13 C14 -0.5(4)
O3 C13 C14 C15 -179.7(3)
C12 C13 C14 C15 0.9(4)
C13 C14 C15 C10 -0.3(5)
C11 C10 C15 C14 -0.8(4)
N2 C10 C15 C14 178.3(3)
C13 O3 C16 C17 -173.3(2)
O3 C16 C17 C18 -174.1(3)
C16 C17 C18 C19 178.6(3)
C17 C18 C19 C20 -179.9(3)
C18 C19 C20 C21 -176.3(3)
